data_1506076
loop_
_publ_author_name
'Bogdan, Niculina'
'Grosu, Ion'
'Beno\^it, Guillaume'
'Toupet, Lo\"ic'
'Ramondenc, Yvan'
'Condamine, Eric'
'Silaghi-Dumitrescu, Ioan'
'Pl\'e, G\'erard'

_publ_section_title
;
 Molecular rotors: design, synthesis, structural analysis, and silver
 complex of new [7.7]cyclophanes.
;
_journal_issue 12
_journal_name_full 'Organic letters'
_journal_page_first 2619
_journal_page_last 2622
_journal_paper_doi 10.1021/ol0610845
_journal_volume 8
_journal_year 2006
_chemical_formula_sum 'C58 H72 N2 O17'
_chemical_formula_weight 1069.17
_chemical_name_systematic
;
 ?
;
_space_group_IT_number 14
_symmetry_cell_setting monoclinic
_symmetry_space_group_name_Hall '-P 2yn'
_symmetry_space_group_name_H-M 'P 1 21/n 1'
_atom_sites_solution_hydrogens geom
_atom_sites_solution_primary direct
_atom_sites_solution_secondary difmap
_audit_creation_method SHELXL-97
_cell_angle_alpha 90.00
_cell_angle_beta 110.4520(10)
_cell_angle_gamma 90.00
_cell_formula_units_Z 8
_cell_length_a 18.5086(4)
_cell_length_b 28.6914(6)
_cell_length_c 22.5474(5)
_cell_measurement_temperature 120(1)
_cell_volume 11218.8(4)
_computing_cell_refinement 'HKL Scalepack (Otwinowski & Minor 1997)'
_computing_data_collection 'Nonius (1999)'
_computing_data_reduction 'HKL Denzo and Scalepack (Otwinowski & Minor 1997)'
_computing_molecular_graphics 'PLATON_(Spek, 1998)'
_computing_publication_material 'SHELXL-97 (Sheldrick, 1997)'
_computing_structure_refinement 'SHELXL-97 (Sheldrick, 1997)'
_computing_structure_solution 'SIR-97_(Altomare & al., 1998)'
_diffrn_ambient_temperature 293(2)
_diffrn_detector_area_resol_mean 19.24
_diffrn_measured_fraction_theta_full 0.995
_diffrn_measured_fraction_theta_max 0.995
_diffrn_measurement_device_type Nonius_KappaCCD
_diffrn_measurement_method 'Area detector scans (see text)'
_diffrn_radiation_monochromator graphite
_diffrn_radiation_source 'fine-focus sealed tube'
_diffrn_radiation_type MoK\a
_diffrn_radiation_wavelength 0.71073
_diffrn_reflns_av_R_equivalents 0.0000
_diffrn_reflns_av_sigmaI/netI 0.0702
_diffrn_reflns_limit_h_max 22
_diffrn_reflns_limit_h_min 0
_diffrn_reflns_limit_k_max 35
_diffrn_reflns_limit_k_min 0
_diffrn_reflns_limit_l_max 26
_diffrn_reflns_limit_l_min -27
_diffrn_reflns_number 21928
_diffrn_reflns_theta_full 26.00
_diffrn_reflns_theta_max 26.00
_diffrn_reflns_theta_min 2.34
_exptl_absorpt_coefficient_mu 0.093
_exptl_absorpt_correction_type none
_exptl_crystal_colour colourless
_exptl_crystal_density_diffrn 1.266
_exptl_crystal_density_method 'not measured'
_exptl_crystal_description prosm
_exptl_crystal_F_000 4560
_exptl_crystal_size_max 0.25
_exptl_crystal_size_mid 0.20
_exptl_crystal_size_min 0.10
_refine_diff_density_max 0.997
_refine_diff_density_min -0.410
_refine_diff_density_rms 0.065
_refine_ls_extinction_method none
_refine_ls_goodness_of_fit_ref 1.088
_refine_ls_hydrogen_treatment constr
_refine_ls_matrix_type full
_refine_ls_number_parameters 1387
_refine_ls_number_reflns 21928
_refine_ls_number_restraints 0
_refine_ls_restrained_S_all 1.088
_refine_ls_R_factor_all 0.1528
_refine_ls_R_factor_gt 0.0795
_refine_ls_shift/su_max 0.008
_refine_ls_shift/su_mean 0.000
_refine_ls_structure_factor_coef Fsqd
_refine_ls_weighting_details 'calc w=1/[\s^2^(Fo^2^)+(0.0776P)^2^+15.0472P] where P=(Fo^2^+2Fc^2^)/3'
_refine_ls_weighting_scheme calc
_refine_ls_wR_factor_gt 0.1749
_refine_ls_wR_factor_ref 0.2292
_reflns_number_gt 12152
_reflns_number_total 21928
_reflns_threshold_expression >2sigma(I)
_cod_data_source_file ol0610845si20060503_040915.cif
_cod_data_source_block nbg1bis
_cod_depositor_comments
;
The following automatic conversions were performed:

'_symmetry_cell_setting' value 'Monoclinic' changed to 'monoclinic'
according to /home/saulius/struct/CIF-dictionaries/cif_core.dic
dictionary named 'cif_core.dic' version 2.4.1 from 2010-06-29.

Automatic conversion script
Id: cif_fix_values 1715 2011-07-08 13:25:40Z adriana 
;
_cod_original_sg_symbol_H-M P21/n
_cod_database_code 1506076

loop_
_symmetry_equiv_pos_as_xyz
'x, y, z'
'-x+1/2, y+1/2, -z+1/2'
'-x, -y, -z'
'x-1/2, -y-1/2, z-1/2'

loop_
_atom_site_label
_atom_site_type_symbol
_atom_site_fract_x
_atom_site_fract_y
_atom_site_fract_z
_atom_site_U_iso_or_equiv
_atom_site_adp_type
_atom_site_occupancy
_atom_site_symmetry_multiplicity
_atom_site_calc_flag
_atom_site_refinement_flags
O401 O 0.1593(3) 0.13334(15) -0.7264(2) 0.0960(16) Uani 1 1 d .
C401 C 0.2955(5) 0.1380(3) -0.7023(4) 0.100(2) Uani 1 1 d .
H40A H 0.3364 0.1343 -0.7189 0.150 Uiso 1 1 calc R
H40B H 0.3034 0.1170 -0.6675 0.150 Uiso 1 1 calc R
H40C H 0.2953 0.1695 -0.6880 0.150 Uiso 1 1 calc R
C402 C 0.2181(7) 0.1273(3) -0.7543(4) 0.124(4) Uani 1 1 d .
H40D H 0.2093 0.1483 -0.7897 0.148 Uiso 1 1 calc R
H40E H 0.2176 0.0955 -0.7693 0.148 Uiso 1 1 calc R
C403 C 0.0806(7) 0.1263(3) -0.7730(5) 0.157(5) Uani 1 1 d .
H40F H 0.0753 0.0949 -0.7898 0.189 Uiso 1 1 calc R
H40G H 0.0708 0.1481 -0.8078 0.189 Uiso 1 1 calc R
C404 C 0.0218(5) 0.1346(3) -0.7376(5) 0.132(4) Uani 1 1 d .
H40H H -0.0298 0.1305 -0.7668 0.199 Uiso 1 1 calc R
H40I H 0.0278 0.1658 -0.7210 0.199 Uiso 1 1 calc R
H40J H 0.0317 0.1127 -0.7035 0.199 Uiso 1 1 calc R
O501 O 0.1595(3) 0.37923(14) -1.22994(19) 0.0883(15) Uani 1 1 d .
C501 C 0.2958(4) 0.3827(2) -1.1980(3) 0.084(2) Uani 1 1 d .
H50A H 0.3399 0.3795 -1.2108 0.127 Uiso 1 1 calc R
H50B H 0.2992 0.3604 -1.1654 0.127 Uiso 1 1 calc R
H50C H 0.2945 0.4136 -1.1822 0.127 Uiso 1 1 calc R
C502 C 0.2240(6) 0.3741(3) -1.2536(4) 0.114(3) Uani 1 1 d .
H50D H 0.2195 0.3965 -1.2868 0.137 Uiso 1 1 calc R
H50E H 0.2245 0.3430 -1.2703 0.137 Uiso 1 1 calc R
C503 C 0.0836(7) 0.3730(3) -1.2776(4) 0.158(5) Uani 1 1 d .
H50F H 0.0791 0.3418 -1.2951 0.190 Uiso 1 1 calc R
H50G H 0.0761 0.3952 -1.3117 0.190 Uiso 1 1 calc R
C504 C 0.0216(5) 0.3804(3) -1.2471(5) 0.164(6) Uani 1 1 d .
H50H H -0.0286 0.3765 -1.2786 0.246 Uiso 1 1 calc R
H50I H 0.0262 0.4114 -1.2299 0.246 Uiso 1 1 calc R
H50J H 0.0289 0.3581 -1.2138 0.246 Uiso 1 1 calc R
N28 N 0.35430(17) 0.08024(11) -0.04052(14) 0.0277(7) Uani 1 1 d .
O2 O 0.14805(16) 0.26239(11) -0.23993(14) 0.0450(8) Uani 1 1 d .
O3 O 0.22288(15) 0.22000(10) -0.15736(13) 0.0345(6) Uani 1 1 d .
O7 O 0.42772(15) 0.14025(9) -0.09263(13) 0.0328(6) Uani 1 1 d .
O15 O 0.21097(14) -0.01023(9) -0.06641(12) 0.0314(6) Uani 1 1 d .
O19 O 0.08457(16) 0.09547(10) -0.18152(13) 0.0396(7) Uani 1 1 d .
O20 O 0.13509(18) 0.14346(11) -0.23631(14) 0.0451(8) Uani 1 1 d .
O27 O 0.43494(15) 0.19640(9) -0.01598(12) 0.0332(6) Uani 1 1 d .
O29 O 0.29249(15) 0.00938(9) -0.12154(12) 0.0312(6) Uani 1 1 d .
C1 C 0.0890(2) 0.22195(14) -0.17618(17) 0.0300(9) Uani 1 1 d .
C2 C 0.1547(2) 0.23660(14) -0.19661(19) 0.0329(9) Uani 1 1 d .
C4 C 0.2890(2) 0.23569(15) -0.17295(19) 0.0349(9) Uani 1 1 d .
H4A H 0.2931 0.2694 -0.1696 0.042 Uiso 1 1 calc R
H4B H 0.2823 0.2270 -0.2161 0.042 Uiso 1 1 calc R
C5 C 0.3616(2) 0.21349(14) -0.12763(18) 0.0307(9) Uani 1 1 d .
C6 C 0.3595(2) 0.16098(14) -0.13687(18) 0.0328(9) Uani 1 1 d .
H6A H 0.3142 0.1482 -0.1306 0.039 Uiso 1 1 calc R
H6B H 0.3564 0.1538 -0.1797 0.039 Uiso 1 1 calc R
C8 C 0.4355(2) 0.14825(14) -0.02895(19) 0.0325(9) Uani 1 1 d .
C9 C 0.3732(2) 0.12145(13) -0.01205(18) 0.0294(8) Uani 1 1 d .
C10 C 0.3428(2) 0.13756(14) 0.03207(18) 0.0344(9) Uani 1 1 d .
H10 H 0.3574 0.1664 0.0514 0.041 Uiso 1 1 calc R
C11 C 0.2902(2) 0.10975(15) 0.04676(19) 0.0369(10) Uani 1 1 d .
H11 H 0.2695 0.1195 0.0768 0.044 Uiso 1 1 calc R
C12 C 0.2688(2) 0.06768(14) 0.01646(18) 0.0341(9) Uani 1 1 d .
H12 H 0.2327 0.0489 0.0250 0.041 Uiso 1 1 calc R
C13 C 0.3023(2) 0.05383(14) -0.02716(18) 0.0299(9) Uani 1 1 d .
C14 C 0.2851(2) 0.00685(14) -0.06130(18) 0.0292(8) Uani 1 1 d .
C16 C 0.1486(2) 0.01638(15) -0.10821(18) 0.0337(9) Uani 1 1 d .
H16A H 0.1487 0.0472 -0.0906 0.040 Uiso 1 1 calc R
H16B H 0.1001 0.0015 -0.1121 0.040 Uiso 1 1 calc R
C17 C 0.1551(2) 0.02070(14) -0.17391(19) 0.0342(9) Uani 1 1 d .
C18 C 0.0941(3) 0.05431(15) -0.2157(2) 0.0428(11) Uani 1 1 d .
H18A H 0.1088 0.0639 -0.2511 0.051 Uiso 1 1 calc R
H18B H 0.0452 0.0381 -0.2325 0.051 Uiso 1 1 calc R
C20 C 0.1007(2) 0.13756(15) -0.19986(19) 0.0339(9) Uani 1 1 d .
C21 C 0.0676(2) 0.17565(14) -0.17291(17) 0.0309(9) Uani 1 1 d .
C22 C 0.0073(2) 0.16613(15) -0.15096(18) 0.0343(9) Uani 1 1 d .
H22 H -0.0068 0.1354 -0.1478 0.041 Uiso 1 1 calc R
C23 C -0.0317(2) 0.20196(16) -0.13372(18) 0.0372(10) Uani 1 1 d .
H23 H -0.0711 0.1952 -0.1185 0.045 Uiso 1 1 calc R
C24 C -0.0119(2) 0.24765(16) -0.1393(2) 0.0385(10) Uani 1 1 d .
H24 H -0.0393 0.2717 -0.1292 0.046 Uiso 1 1 calc R
C25 C 0.0489(2) 0.25802(15) -0.15989(19) 0.0354(9) Uani 1 1 d .
H25 H 0.0627 0.2889 -0.1628 0.042 Uiso 1 1 calc R
C26 C 0.3702(2) 0.22162(14) -0.05844(18) 0.0324(9) Uani 1 1 d .
H26A H 0.3771 0.2547 -0.0490 0.039 Uiso 1 1 calc R
H26B H 0.3235 0.2117 -0.0519 0.039 Uiso 1 1 calc R
C30 C 0.2356(2) 0.03914(14) -0.16424(19) 0.0333(9) Uani 1 1 d .
H30A H 0.2433 0.0404 -0.2046 0.040 Uiso 1 1 calc R
H30B H 0.2408 0.0705 -0.1471 0.040 Uiso 1 1 calc R
C31 C 0.4303(2) 0.23498(15) -0.1415(2) 0.0390(10) Uani 1 1 d .
H31A H 0.4775 0.2219 -0.1132 0.059 Uiso 1 1 calc R
H31B H 0.4306 0.2681 -0.1356 0.059 Uiso 1 1 calc R
H31C H 0.4256 0.2283 -0.1844 0.059 Uiso 1 1 calc R
C32 C 0.5147(2) 0.13022(15) 0.0108(2) 0.0419(11) Uani 1 1 d .
H32A H 0.5228 0.1349 0.0548 0.063 Uiso 1 1 calc R
H32B H 0.5534 0.1468 -0.0001 0.063 Uiso 1 1 calc R
H32C H 0.5179 0.0976 0.0028 0.063 Uiso 1 1 calc R
C33 C 0.1417(3) -0.02674(15) -0.2080(2) 0.0480(12) Uani 1 1 d .
H33A H 0.0907 -0.0377 -0.2135 0.072 Uiso 1 1 calc R
H33B H 0.1790 -0.0488 -0.1832 0.072 Uiso 1 1 calc R
H33C H 0.1469 -0.0233 -0.2487 0.072 Uiso 1 1 calc R
C34 C 0.3425(2) -0.02983(14) -0.02476(19) 0.0363(9) Uani 1 1 d .
H34A H 0.3401 -0.0330 0.0169 0.054 Uiso 1 1 calc R
H34B H 0.3936 -0.0205 -0.0215 0.054 Uiso 1 1 calc R
H34C H 0.3303 -0.0591 -0.0466 0.054 Uiso 1 1 calc R
N128 N 0.13981(18) 0.08428(12) -0.47658(15) 0.0310(7) Uani 1 1 d .
O102 O 0.32862(17) 0.29091(12) -0.31070(15) 0.0487(8) Uani 1 1 d .
O103 O 0.26116(14) 0.23743(9) -0.38177(12) 0.0307(6) Uani 1 1 d .
O107 O 0.05060(15) 0.19777(10) -0.51940(12) 0.0344(6) Uani 1 1 d .
O115 O 0.28982(15) -0.00227(9) -0.43439(13) 0.0329(6) Uani 1 1 d .
O119 O 0.39898(17) 0.11653(10) -0.34195(13) 0.0389(7) Uani 1 1 d .
O120 O 0.35168(17) 0.16896(11) -0.29107(14) 0.0426(7) Uani 1 1 d .
O127 O 0.06544(15) 0.14884(9) -0.43271(13) 0.0335(6) Uani 1 1 d .
O129 O 0.20513(15) 0.02158(10) -0.38448(12) 0.0333(6) Uani 1 1 d .
C101 C 0.3944(2) 0.24226(14) -0.36178(17) 0.0290(8) Uani 1 1 d .
C102 C 0.3261(2) 0.25940(14) -0.34629(18) 0.0316(9) Uani 1 1 d .
C104 C 0.1919(2) 0.25421(14) -0.37217(19) 0.0326(9) Uani 1 1 d .
H10A H 0.1835 0.2867 -0.3845 0.039 Uiso 1 1 calc R
H10B H 0.1982 0.2519 -0.3277 0.039 Uiso 1 1 calc R
C105 C 0.1226(2) 0.22541(14) -0.41157(18) 0.0303(9) Uani 1 1 d .
C106 C 0.1123(2) 0.22748(14) -0.48152(18) 0.0316(9) Uani 1 1 d .
H10C H 0.1014 0.2594 -0.4963 0.038 Uiso 1 1 calc R
H10D H 0.1600 0.2181 -0.4869 0.038 Uiso 1 1 calc R
C108 C 0.0554(2) 0.15120(14) -0.49789(19) 0.0321(9) Uani 1 1 d .
C109 C 0.1186(2) 0.12309(14) -0.51115(18) 0.0315(9) Uani 1 1 d .
C110 C 0.1484(3) 0.13545(15) -0.55757(19) 0.0384(10) Uani 1 1 d .
H110 H 0.1329 0.1627 -0.5808 0.046 Uiso 1 1 calc R
C111 C 0.2019(3) 0.10587(15) -0.5682(2) 0.0404(10) Uani 1 1 d .
H111 H 0.2221 0.1127 -0.5996 0.048 Uiso 1 1 calc R
C112 C 0.2251(2) 0.06613(15) -0.53171(19) 0.0362(9) Uani 1 1 d .
H112 H 0.2614 0.0462 -0.5380 0.043 Uiso 1 1 calc R
C113 C 0.1934(2) 0.05661(14) -0.48570(18) 0.0301(9) Uani 1 1 d .
C114 C 0.2140(2) 0.01332(14) -0.44307(19) 0.0315(9) Uani 1 1 d .
C116 C 0.3489(2) 0.02900(14) -0.39732(19) 0.0336(9) Uani 1 1 d .
H11A H 0.3463 0.0577 -0.4207 0.040 Uiso 1 1 calc R
H11B H 0.3990 0.0150 -0.3899 0.040 Uiso 1 1 calc R
C117 C 0.3405(2) 0.04012(14) -0.33389(19) 0.0331(9) Uani 1 1 d .
C118 C 0.3967(3) 0.07853(15) -0.3004(2) 0.0418(10) Uani 1 1 d .
H11C H 0.3823 0.0907 -0.2660 0.050 Uiso 1 1 calc R
H11D H 0.4480 0.0653 -0.2822 0.050 Uiso 1 1 calc R
C120 C 0.3836(2) 0.16017(14) -0.32804(18) 0.0310(9) Uani 1 1 d .
C121 C 0.4151(2) 0.19540(14) -0.36050(17) 0.0302(8) Uani 1 1 d .
C122 C 0.4751(2) 0.18292(14) -0.38146(18) 0.0323(9) Uani 1 1 d .
H122 H 0.4882 0.1517 -0.3819 0.039 Uiso 1 1 calc R
C123 C 0.5154(2) 0.21675(15) -0.40170(18) 0.0330(9) Uani 1 1 d .
H123 H 0.5549 0.2080 -0.4160 0.040 Uiso 1 1 calc R
C124 C 0.4967(2) 0.26314(15) -0.40038(19) 0.0345(9) Uani 1 1 d .
H124 H 0.5247 0.2858 -0.4126 0.041 Uiso 1 1 calc R
C125 C 0.4360(2) 0.27624(14) -0.38086(18) 0.0334(9) Uani 1 1 d .
H125 H 0.4231 0.3075 -0.3805 0.040 Uiso 1 1 calc R
C126 C 0.1321(2) 0.17382(14) -0.39332(19) 0.0329(9) Uani 1 1 d .
H12A H 0.1781 0.1615 -0.3990 0.039 Uiso 1 1 calc R
H12B H 0.1376 0.1702 -0.3492 0.039 Uiso 1 1 calc R
C130 C 0.2575(2) 0.05580(14) -0.34782(18) 0.0335(9) Uani 1 1 d .
H13A H 0.2487 0.0608 -0.3083 0.040 Uiso 1 1 calc R
H13B H 0.2487 0.0851 -0.3707 0.040 Uiso 1 1 calc R
C131 C 0.0521(2) 0.24504(15) -0.3991(2) 0.0370(10) Uani 1 1 d .
H13C H 0.0070 0.2277 -0.4231 0.056 Uiso 1 1 calc R
H13D H 0.0452 0.2772 -0.4116 0.056 Uiso 1 1 calc R
H13E H 0.0599 0.2425 -0.3548 0.056 Uiso 1 1 calc R
C132 C -0.0235(2) 0.12947(16) -0.5330(2) 0.0420(11) Uani 1 1 d .
H13F H -0.0334 0.1302 -0.5777 0.063 Uiso 1 1 calc R
H13G H -0.0627 0.1468 -0.5239 0.063 Uiso 1 1 calc R
H13H H -0.0238 0.0978 -0.5195 0.063 Uiso 1 1 calc R
C133 C 0.1611(2) -0.02701(15) -0.4731(2) 0.0407(10) Uani 1 1 d .
H13I H 0.1650 -0.0340 -0.5135 0.061 Uiso 1 1 calc R
H13J H 0.1089 -0.0187 -0.4787 0.061 Uiso 1 1 calc R
H13K H 0.1759 -0.0539 -0.4461 0.061 Uiso 1 1 calc R
C134 C 0.3589(2) -0.00224(15) -0.2902(2) 0.0423(11) Uani 1 1 d .
H13L H 0.4113 -0.0116 -0.2817 0.063 Uiso 1 1 calc R
H13M H 0.3249 -0.0274 -0.3102 0.063 Uiso 1 1 calc R
H13N H 0.3519 0.0056 -0.2511 0.063 Uiso 1 1 calc R
N228 N 0.35160(18) 0.33586(11) -0.54518(15) 0.0304(7) Uani 1 1 d .
O202 O 0.16303(18) 0.54455(13) -0.70432(17) 0.0599(10) Uani 1 1 d .
O203 O 0.23079(14) 0.48983(9) -0.63726(12) 0.0300(6) Uani 1 1 d .
O207 O 0.42492(15) 0.40085(9) -0.59009(12) 0.0319(6) Uani 1 1 d .
O215 O 0.20028(15) 0.24974(9) -0.58716(12) 0.0321(6) Uani 1 1 d .
O219 O 0.09389(17) 0.36885(10) -0.67937(13) 0.0412(7) Uani 1 1 d .
O220 O 0.14035(18) 0.42266(11) -0.72902(14) 0.0460(8) Uani 1 1 d .
O227 O 0.44190(15) 0.44875(9) -0.50247(12) 0.0318(6) Uani 1 1 d .
O229 O 0.28679(15) 0.27279(10) -0.63592(12) 0.0326(6) Uani 1 1 d .
C201 C 0.0982(2) 0.49428(14) -0.65512(18) 0.0315(9) Uani 1 1 d .
C202 C 0.1655(2) 0.51209(15) -0.67045(19) 0.0337(9) Uani 1 1 d .
C204 C 0.2999(2) 0.50691(15) -0.64718(19) 0.0318(9) Uani 1 1 d .
H20A H 0.3088 0.5392 -0.6339 0.038 Uiso 1 1 calc R
H20B H 0.2929 0.5053 -0.6918 0.038 Uiso 1 1 calc R
C205 C 0.3692(2) 0.47759(13) -0.60934(18) 0.0281(8) Uani 1 1 d .
C206 C 0.3584(2) 0.42669(14) -0.62871(18) 0.0304(9) Uani 1 1 d .
H20C H 0.3123 0.4146 -0.6230 0.036 Uiso 1 1 calc R
H20D H 0.3524 0.4236 -0.6730 0.036 Uiso 1 1 calc R
C208 C 0.4365(2) 0.40255(14) -0.52487(18) 0.0309(9) Uani 1 1 d .
C209 C 0.3729(2) 0.37494(13) -0.51064(18) 0.0300(9) Uani 1 1 d .
C210 C 0.3422(2) 0.38812(14) -0.46521(19) 0.0332(9) Uani 1 1 d .
H210 H 0.3586 0.4152 -0.4418 0.040 Uiso 1 1 calc R
C211 C 0.2863(2) 0.35981(14) -0.45556(19) 0.0342(9) Uani 1 1 d .
H211 H 0.2647 0.3677 -0.4253 0.041 Uiso 1 1 calc R
C212 C 0.2632(2) 0.31990(14) -0.49143(19) 0.0336(9) Uani 1 1 d .
H212 H 0.2259 0.3004 -0.4858 0.040 Uiso 1 1 calc R
C213 C 0.2971(2) 0.30933(13) -0.53636(18) 0.0303(9) Uani 1 1 d .
C214 C 0.2767(2) 0.26522(14) -0.57721(18) 0.0308(9) Uani 1 1 d .
C216 C 0.1416(2) 0.28120(15) -0.62489(19) 0.0337(9) Uani 1 1 d .
H21A H 0.1438 0.3098 -0.6014 0.040 Uiso 1 1 calc R
H21B H 0.0913 0.2672 -0.6331 0.040 Uiso 1 1 calc R
C217 C 0.1516(2) 0.29265(14) -0.68809(18) 0.0324(9) Uani 1 1 d .
C218 C 0.0966(3) 0.33164(15) -0.7217(2) 0.0423(11) Uani 1 1 d .
H21C H 0.1126 0.3443 -0.7550 0.051 Uiso 1 1 calc R
H21D H 0.0452 0.3188 -0.7413 0.051 Uiso 1 1 calc R
C220 C 0.1087(2) 0.41265(15) -0.69255(18) 0.0348(9) Uani 1 1 d .
C221 C 0.0764(2) 0.44752(14) -0.65900(18) 0.0301(9) Uani 1 1 d .
C222 C 0.0163(2) 0.43416(14) -0.63874(18) 0.0321(9) Uani 1 1 d .
H222 H 0.0027 0.4029 -0.6399 0.039 Uiso 1 1 calc R
C223 C -0.0235(2) 0.46686(14) -0.61690(18) 0.0326(9) Uani 1 1 d .
H223 H -0.0634 0.4577 -0.6034 0.039 Uiso 1 1 calc R
C224 C -0.0032(2) 0.51328(15) -0.61538(18) 0.0343(9) Uani 1 1 d .
H224 H -0.0305 0.5355 -0.6018 0.041 Uiso 1 1 calc R
C225 C 0.0577(2) 0.52709(14) -0.63390(19) 0.0351(9) Uani 1 1 d .
H225 H 0.0713 0.5584 -0.6321 0.042 Uiso 1 1 calc R
C226 C 0.3804(2) 0.47911(13) -0.53888(18) 0.0309(9) Uani 1 1 d .
H22A H 0.3921 0.5108 -0.5235 0.037 Uiso 1 1 calc R
H22B H 0.3329 0.4698 -0.5331 0.037 Uiso 1 1 calc R
C230 C 0.2354(2) 0.30724(14) -0.67278(19) 0.0336(9) Uani 1 1 d .
H23A H 0.2452 0.3121 -0.7119 0.040 Uiso 1 1 calc R
H23B H 0.2445 0.3365 -0.6497 0.040 Uiso 1 1 calc R
C231 C 0.4391(2) 0.49783(15) -0.62180(19) 0.0345(9) Uani 1 1 d .
H23C H 0.4843 0.4803 -0.5987 0.052 Uiso 1 1 calc R
H23D H 0.4461 0.5298 -0.6083 0.052 Uiso 1 1 calc R
H23E H 0.4307 0.4962 -0.6662 0.052 Uiso 1 1 calc R
C232 C 0.5143(2) 0.38016(15) -0.4912(2) 0.0407(10) Uani 1 1 d .
H23F H 0.5135 0.3485 -0.5051 0.061 Uiso 1 1 calc R
H23G H 0.5251 0.3807 -0.4463 0.061 Uiso 1 1 calc R
H23H H 0.5536 0.3971 -0.5008 0.061 Uiso 1 1 calc R
C233 C 0.3295(2) 0.22525(14) -0.5449(2) 0.0400(10) Uani 1 1 d .
H23I H 0.3244 0.2191 -0.5047 0.060 Uiso 1 1 calc R
H23J H 0.3819 0.2335 -0.5386 0.060 Uiso 1 1 calc R
H23K H 0.3155 0.1979 -0.5709 0.060 Uiso 1 1 calc R
C234 C 0.1330(2) 0.25019(15) -0.7319(2) 0.0409(10) Uani 1 1 d .
H23L H 0.0802 0.2413 -0.7411 0.061 Uiso 1 1 calc R
H23M H 0.1661 0.2248 -0.7114 0.061 Uiso 1 1 calc R
H23N H 0.1411 0.2578 -0.7705 0.061 Uiso 1 1 calc R
N328 N 0.13473(17) 0.33097(11) -0.98044(14) 0.0297(7) Uani 1 1 d .
O302 O 0.34230(17) 0.51518(11) -0.78228(14) 0.0454(8) Uani 1 1 d .
O303 O 0.26857(15) 0.47148(10) -0.86348(12) 0.0338(6) Uani 1 1 d .
O307 O 0.05444(15) 0.44724(10) -1.00477(13) 0.0357(7) Uani 1 1 d .
O315 O 0.27822(15) 0.24104(9) -0.95618(12) 0.0320(6) Uani 1 1 d .
O319 O 0.40452(16) 0.34753(10) -0.84218(14) 0.0397(7) Uani 1 1 d .
O320 O 0.35692(18) 0.39484(11) -0.78504(14) 0.0448(8) Uani 1 1 d .
O327 O 0.06274(15) 0.39114(10) -0.92778(13) 0.0351(7) Uani 1 1 d .
O329 O 0.19805(14) 0.26046(10) -0.89934(12) 0.0314(6) Uani 1 1 d .
C301 C 0.4016(2) 0.47421(14) -0.84529(17) 0.0302(9) Uani 1 1 d .
C302 C 0.3362(2) 0.48873(14) -0.82492(19) 0.0327(9) Uani 1 1 d .
C304 C 0.2019(2) 0.48672(15) -0.84890(19) 0.0355(9) Uani 1 1 d .
H30C H 0.1974 0.5204 -0.8527 0.043 Uiso 1 1 calc R
H30D H 0.2087 0.4784 -0.8056 0.043 Uiso 1 1 calc R
C305 C 0.1289(2) 0.46427(14) -0.89347(18) 0.0308(9) Uani 1 1 d .
C306 C 0.1198(2) 0.47206(14) -0.96272(19) 0.0336(9) Uani 1 1 d .
H30E H 0.1136 0.5051 -0.9722 0.040 Uiso 1 1 calc R
H30F H 0.1662 0.4617 -0.9696 0.040 Uiso 1 1 calc R
C308 C 0.0537(2) 0.39912(15) -0.9921(2) 0.0361(10) Uani 1 1 d .
C309 C 0.1145(2) 0.37192(14) -1.01013(19) 0.0327(9) Uani 1 1 d .
C310 C 0.1415(2) 0.38717(15) -1.05682(19) 0.0391(10) Uani 1 1 d .
H310 H 0.1262 0.4158 -1.0766 0.047 Uiso 1 1 calc R
C311 C 0.1918(3) 0.35868(16) -1.0733(2) 0.0441(11) Uani 1 1 d .
H311 H 0.2108 0.3679 -1.1045 0.053 Uiso 1 1 calc R
C312 C 0.2136(2) 0.31620(15) -1.04283(18) 0.0359(9) Uani 1 1 d .
H312 H 0.2468 0.2963 -1.0536 0.043 Uiso 1 1 calc R
C313 C 0.1844(2) 0.30420(14) -0.99589(17) 0.0294(8) Uani 1 1 d .
C314 C 0.2038(2) 0.25735(14) -0.96028(18) 0.0306(9) Uani 1 1 d .
C316 C 0.3405(2) 0.26898(14) -0.91562(19) 0.0346(9) Uani 1 1 d .
H31D H 0.3379 0.3000 -0.9335 0.041 Uiso 1 1 calc R
H31E H 0.3894 0.2551 -0.9129 0.041 Uiso 1 1 calc R
C317 C 0.3359(2) 0.27252(14) -0.84904(18) 0.0340(9) Uani 1 1 d .
C318 C 0.3965(3) 0.30637(15) -0.8080(2) 0.0427(11) Uani 1 1 d .
H31F H 0.3823 0.3157 -0.7722 0.051 Uiso 1 1 calc R
H31G H 0.4458 0.2905 -0.7916 0.051 Uiso 1 1 calc R
C320 C 0.3894(2) 0.38950(14) -0.82219(19) 0.0328(9) Uani 1 1 d .
C321 C 0.4227(2) 0.42788(14) -0.84919(18) 0.0317(9) Uani 1 1 d .
C322 C 0.4825(2) 0.41819(15) -0.87234(18) 0.0337(9) Uani 1 1 d .
H322 H 0.4956 0.3874 -0.8768 0.040 Uiso 1 1 calc R
C323 C 0.5222(2) 0.45402(15) -0.88856(18) 0.0351(9) Uani 1 1 d .
H323 H 0.5618 0.4473 -0.9036 0.042 Uiso 1 1 calc R
C324 C 0.5027(2) 0.50008(16) -0.88225(19) 0.0386(10) Uani 1 1 d .
H324 H 0.5300 0.5242 -0.8923 0.046 Uiso 1 1 calc R
C325 C 0.4429(2) 0.50998(14) -0.86104(19) 0.0344(9) Uani 1 1 d .
H325 H 0.4299 0.5409 -0.8572 0.041 Uiso 1 1 calc R
C326 C 0.1318(2) 0.41162(14) -0.88410(19) 0.0338(9) Uani 1 1 d .
H32D H 0.1766 0.3990 -0.8913 0.041 Uiso 1 1 calc R
H32E H 0.1360 0.4043 -0.8410 0.041 Uiso 1 1 calc R
C330 C 0.2551(2) 0.29059(15) -0.85768(18) 0.0334(9) Uani 1 1 d .
H33P H 0.2484 0.2920 -0.8169 0.040 Uiso 1 1 calc R
H33Q H 0.2490 0.3218 -0.8752 0.040 Uiso 1 1 calc R
C331 C 0.0617(2) 0.48503(15) -0.8780(2) 0.0388(10) Uani 1 1 d .
H33D H 0.0141 0.4719 -0.9057 0.058 Uiso 1 1 calc R
H33E H 0.0608 0.5182 -0.8837 0.058 Uiso 1 1 calc R
H33F H 0.0678 0.4780 -0.8349 0.058 Uiso 1 1 calc R
C332 C -0.0263(2) 0.38182(16) -1.0309(2) 0.0493(12) Uani 1 1 d .
H33G H -0.0353 0.3865 -1.0750 0.074 Uiso 1 1 calc R
H33H H -0.0640 0.3988 -1.0193 0.074 Uiso 1 1 calc R
H33I H -0.0302 0.3492 -1.0229 0.074 Uiso 1 1 calc R
C333 C 0.1474(2) 0.21992(14) -0.9952(2) 0.0376(10) Uani 1 1 d .
H33J H 0.0960 0.2292 -0.9993 0.056 Uiso 1 1 calc R
H33K H 0.1599 0.1912 -0.9719 0.056 Uiso 1 1 calc R
H33L H 0.1505 0.2156 -1.0364 0.056 Uiso 1 1 calc R
C334 C 0.3495(3) 0.22516(15) -0.8155(2) 0.0453(11) Uani 1 1 d .
H33M H 0.3123 0.2031 -0.8406 0.068 Uiso 1 1 calc R
H33N H 0.3441 0.2283 -0.7749 0.068 Uiso 1 1 calc R
H33O H 0.4005 0.2144 -0.8101 0.068 Uiso 1 1 calc R

loop_
_atom_site_aniso_label
_atom_site_aniso_U_11
_atom_site_aniso_U_22
_atom_site_aniso_U_33
_atom_site_aniso_U_23
_atom_site_aniso_U_13
_atom_site_aniso_U_12
O401 0.144(5) 0.054(3) 0.069(3) -0.001(2) 0.011(3) 0.008(3)
C401 0.135(7) 0.102(6) 0.084(5) 0.018(4) 0.066(5) 0.011(5)
C402 0.250(12) 0.067(5) 0.083(6) -0.003(4) 0.095(7) 0.026(6)
C403 0.232(14) 0.055(5) 0.109(7) -0.003(4) -0.037(8) 0.016(7)
C404 0.123(8) 0.076(6) 0.148(9) 0.048(6) -0.017(6) -0.030(5)
O501 0.136(4) 0.050(2) 0.059(3) 0.0016(19) 0.010(3) -0.002(2)
C501 0.103(6) 0.085(5) 0.089(5) 0.027(4) 0.063(4) 0.020(4)
C502 0.229(11) 0.068(5) 0.083(5) 0.008(4) 0.101(7) 0.017(6)
C503 0.229(13) 0.057(5) 0.096(7) 0.007(4) -0.059(8) 0.026(7)
C504 0.112(8) 0.087(7) 0.216(13) 0.071(8) -0.040(8) -0.015(6)
N28 0.0192(16) 0.0327(18) 0.0297(18) 0.0004(13) 0.0065(13) 0.0022(13)
O2 0.0333(16) 0.061(2) 0.0418(18) 0.0197(15) 0.0147(14) 0.0063(14)
O3 0.0232(14) 0.0444(17) 0.0376(16) 0.0107(12) 0.0127(12) 0.0032(12)
O7 0.0250(14) 0.0356(15) 0.0405(17) -0.0008(12) 0.0150(12) 0.0008(11)
O15 0.0205(13) 0.0353(15) 0.0394(16) 0.0050(12) 0.0117(12) -0.0018(11)
O19 0.0383(17) 0.0375(17) 0.0438(18) 0.0058(13) 0.0153(14) 0.0069(13)
O20 0.0487(19) 0.0478(19) 0.0476(19) -0.0023(14) 0.0277(16) 0.0006(15)
O27 0.0254(14) 0.0326(15) 0.0372(16) -0.0021(11) 0.0053(12) -0.0004(11)
O29 0.0286(15) 0.0366(15) 0.0299(15) -0.0029(11) 0.0120(12) 0.0002(12)
C1 0.0211(19) 0.040(2) 0.027(2) 0.0054(16) 0.0055(15) 0.0049(16)
C2 0.027(2) 0.038(2) 0.034(2) 0.0049(18) 0.0114(17) 0.0009(17)
C4 0.022(2) 0.046(2) 0.040(2) 0.0071(18) 0.0146(17) -0.0044(17)
C5 0.0203(19) 0.038(2) 0.036(2) 0.0027(17) 0.0120(16) -0.0018(16)
C6 0.026(2) 0.040(2) 0.031(2) 0.0010(17) 0.0097(17) -0.0018(17)
C8 0.027(2) 0.033(2) 0.037(2) -0.0008(17) 0.0104(17) -0.0002(17)
C9 0.025(2) 0.032(2) 0.029(2) 0.0003(16) 0.0069(16) 0.0013(16)
C10 0.040(2) 0.030(2) 0.033(2) -0.0001(16) 0.0121(18) 0.0043(18)
C11 0.038(2) 0.041(2) 0.037(2) 0.0004(18) 0.0193(19) 0.0075(19)
C12 0.031(2) 0.041(2) 0.034(2) 0.0052(17) 0.0161(18) 0.0053(18)
C13 0.0196(19) 0.038(2) 0.031(2) 0.0053(16) 0.0082(16) 0.0054(16)
C14 0.022(2) 0.035(2) 0.031(2) 0.0031(16) 0.0091(16) 0.0023(16)
C16 0.021(2) 0.041(2) 0.037(2) 0.0043(17) 0.0079(17) 0.0025(17)
C17 0.027(2) 0.034(2) 0.038(2) -0.0011(17) 0.0063(17) 0.0005(17)
C18 0.041(3) 0.035(2) 0.043(3) -0.0012(18) 0.001(2) 0.0036(19)
C20 0.022(2) 0.042(2) 0.032(2) 0.0010(17) 0.0038(17) 0.0020(17)
C21 0.0211(19) 0.043(2) 0.026(2) 0.0046(16) 0.0052(16) 0.0025(17)
C22 0.023(2) 0.043(2) 0.035(2) 0.0072(17) 0.0076(17) 0.0008(17)
C23 0.023(2) 0.057(3) 0.030(2) 0.0063(19) 0.0077(17) 0.0038(19)
C24 0.026(2) 0.048(3) 0.041(3) 0.0005(19) 0.0121(18) 0.0094(19)
C25 0.027(2) 0.039(2) 0.038(2) 0.0030(18) 0.0081(17) 0.0025(17)
C26 0.027(2) 0.030(2) 0.041(2) 0.0019(17) 0.0130(18) 0.0022(16)
C30 0.034(2) 0.035(2) 0.031(2) 0.0008(16) 0.0120(18) -0.0015(17)
C31 0.027(2) 0.043(2) 0.049(3) 0.0036(19) 0.0167(19) -0.0026(18)
C32 0.024(2) 0.041(2) 0.055(3) 0.003(2) 0.006(2) 0.0028(18)
C33 0.042(3) 0.040(3) 0.052(3) -0.006(2) 0.004(2) 0.001(2)
C34 0.031(2) 0.036(2) 0.039(2) 0.0020(18) 0.0090(18) 0.0052(18)
N128 0.0216(17) 0.0362(19) 0.0327(19) 0.0023(14) 0.0064(14) -0.0019(14)
O102 0.0316(17) 0.058(2) 0.057(2) -0.0248(16) 0.0166(15) -0.0029(14)
O103 0.0204(13) 0.0390(15) 0.0343(15) -0.0023(12) 0.0114(11) 0.0009(11)
O107 0.0268(15) 0.0362(16) 0.0359(16) 0.0053(12) 0.0057(12) 0.0011(12)
O115 0.0258(14) 0.0346(15) 0.0390(16) -0.0032(12) 0.0121(12) 0.0004(12)
O119 0.0416(17) 0.0346(16) 0.0404(17) -0.0002(12) 0.0139(14) -0.0061(13)
O120 0.0401(18) 0.0506(19) 0.0433(18) 0.0089(14) 0.0223(15) 0.0049(14)
O127 0.0245(14) 0.0357(16) 0.0417(17) 0.0037(12) 0.0133(12) -0.0020(12)
O129 0.0291(15) 0.0390(16) 0.0338(16) 0.0042(12) 0.0135(12) 0.0001(12)
C101 0.0197(19) 0.042(2) 0.024(2) -0.0023(16) 0.0057(15) 0.0000(16)
C102 0.022(2) 0.040(2) 0.032(2) -0.0020(17) 0.0095(16) -0.0017(17)
C104 0.024(2) 0.040(2) 0.037(2) -0.0033(17) 0.0141(17) 0.0015(17)
C105 0.023(2) 0.036(2) 0.033(2) 0.0027(16) 0.0120(16) 0.0044(16)
C106 0.027(2) 0.033(2) 0.034(2) 0.0047(16) 0.0100(17) 0.0004(16)
C108 0.024(2) 0.034(2) 0.035(2) 0.0022(16) 0.0066(17) -0.0018(16)
C109 0.027(2) 0.036(2) 0.029(2) 0.0013(16) 0.0065(16) -0.0041(17)
C110 0.046(3) 0.037(2) 0.030(2) 0.0053(17) 0.0110(19) 0.0002(19)
C111 0.044(3) 0.044(3) 0.039(3) 0.0022(19) 0.021(2) 0.000(2)
C112 0.033(2) 0.042(2) 0.036(2) -0.0014(18) 0.0159(19) -0.0007(18)
C113 0.025(2) 0.033(2) 0.032(2) -0.0027(16) 0.0088(16) -0.0028(16)
C114 0.026(2) 0.035(2) 0.035(2) 0.0014(16) 0.0119(17) 0.0007(16)
C116 0.022(2) 0.038(2) 0.042(2) 0.0002(18) 0.0128(17) 0.0006(17)
C117 0.026(2) 0.034(2) 0.037(2) 0.0026(17) 0.0075(17) 0.0029(17)
C118 0.040(3) 0.039(2) 0.039(3) 0.0065(18) 0.004(2) -0.0049(19)
C120 0.022(2) 0.039(2) 0.029(2) 0.0009(16) 0.0054(16) 0.0002(16)
C121 0.023(2) 0.041(2) 0.025(2) -0.0033(16) 0.0072(16) -0.0033(17)
C122 0.024(2) 0.038(2) 0.034(2) -0.0035(17) 0.0079(17) 0.0010(17)
C123 0.0192(19) 0.047(2) 0.033(2) -0.0019(17) 0.0085(16) 0.0014(17)
C124 0.021(2) 0.047(2) 0.035(2) -0.0025(18) 0.0099(17) -0.0069(17)
C125 0.026(2) 0.033(2) 0.039(2) -0.0032(17) 0.0084(17) -0.0021(16)
C126 0.025(2) 0.041(2) 0.033(2) 0.0017(17) 0.0090(17) 0.0015(17)
C130 0.032(2) 0.040(2) 0.029(2) 0.0043(17) 0.0117(17) 0.0046(18)
C131 0.027(2) 0.041(2) 0.045(3) 0.0010(18) 0.0134(18) 0.0061(18)
C132 0.025(2) 0.047(3) 0.048(3) 0.002(2) 0.0036(19) -0.0066(19)
C133 0.035(2) 0.039(2) 0.045(3) 0.0034(19) 0.010(2) -0.0063(19)
C134 0.033(2) 0.041(3) 0.048(3) 0.008(2) 0.008(2) 0.0043(19)
N228 0.0229(17) 0.0347(18) 0.0312(18) -0.0005(14) 0.0065(14) 0.0019(14)
O202 0.0307(17) 0.069(2) 0.080(3) 0.042(2) 0.0194(17) 0.0083(16)
O203 0.0217(14) 0.0385(15) 0.0322(15) 0.0053(11) 0.0126(11) 0.0013(11)
O207 0.0259(14) 0.0351(15) 0.0363(16) -0.0020(11) 0.0131(12) 0.0040(11)
O215 0.0235(14) 0.0330(15) 0.0395(16) 0.0013(11) 0.0105(12) -0.0012(11)
O219 0.0477(19) 0.0377(17) 0.0395(17) 0.0020(13) 0.0170(14) 0.0065(14)
O220 0.0477(19) 0.055(2) 0.0441(18) -0.0061(14) 0.0275(16) -0.0068(15)
O227 0.0249(14) 0.0320(15) 0.0335(16) -0.0024(11) 0.0039(12) 0.0008(11)
O229 0.0259(14) 0.0396(16) 0.0345(16) -0.0050(12) 0.0133(12) -0.0010(12)
C201 0.0210(19) 0.039(2) 0.032(2) 0.0065(17) 0.0068(16) 0.0047(16)
C202 0.026(2) 0.039(2) 0.036(2) 0.0069(18) 0.0105(17) 0.0025(17)
C204 0.0208(19) 0.043(2) 0.034(2) 0.0033(17) 0.0124(16) -0.0028(17)
C205 0.0186(19) 0.035(2) 0.030(2) 0.0009(16) 0.0078(16) -0.0008(15)
C206 0.0200(19) 0.042(2) 0.029(2) -0.0023(16) 0.0087(16) -0.0037(16)
C208 0.025(2) 0.033(2) 0.034(2) -0.0029(16) 0.0097(17) 0.0009(16)
C209 0.024(2) 0.030(2) 0.032(2) 0.0037(16) 0.0056(16) 0.0038(16)
C210 0.033(2) 0.033(2) 0.034(2) -0.0016(16) 0.0122(18) 0.0037(17)
C211 0.034(2) 0.036(2) 0.034(2) 0.0009(17) 0.0149(18) 0.0045(18)
C212 0.028(2) 0.035(2) 0.039(2) 0.0018(17) 0.0138(18) 0.0008(17)
C213 0.026(2) 0.031(2) 0.033(2) 0.0031(16) 0.0091(17) 0.0027(16)
C214 0.025(2) 0.036(2) 0.033(2) -0.0018(16) 0.0115(17) -0.0018(16)
C216 0.024(2) 0.041(2) 0.038(2) 0.0033(18) 0.0132(17) 0.0026(17)
C217 0.026(2) 0.036(2) 0.033(2) -0.0033(16) 0.0067(17) -0.0012(17)
C218 0.044(3) 0.042(3) 0.032(2) -0.0056(18) 0.0026(19) 0.005(2)
C220 0.028(2) 0.046(3) 0.027(2) 0.0003(17) 0.0049(17) 0.0023(18)
C221 0.0206(19) 0.039(2) 0.029(2) 0.0013(16) 0.0062(16) 0.0029(16)
C222 0.024(2) 0.039(2) 0.031(2) 0.0008(17) 0.0076(17) -0.0043(17)
C223 0.024(2) 0.045(2) 0.030(2) 0.0050(17) 0.0116(17) 0.0027(17)
C224 0.027(2) 0.042(2) 0.033(2) 0.0015(17) 0.0107(17) 0.0084(17)
C225 0.028(2) 0.035(2) 0.041(2) 0.0039(17) 0.0098(18) 0.0019(17)
C226 0.026(2) 0.029(2) 0.036(2) -0.0001(16) 0.0090(17) 0.0019(16)
C230 0.035(2) 0.035(2) 0.032(2) -0.0036(16) 0.0124(18) -0.0064(17)
C231 0.022(2) 0.043(2) 0.040(2) 0.0016(18) 0.0115(17) -0.0037(17)
C232 0.028(2) 0.039(2) 0.050(3) 0.0029(19) 0.0072(19) 0.0026(18)
C233 0.034(2) 0.035(2) 0.045(3) -0.0048(18) 0.0062(19) 0.0040(18)
C234 0.031(2) 0.044(3) 0.043(3) -0.0071(19) 0.0068(19) -0.0035(19)
N328 0.0207(16) 0.0368(19) 0.0300(18) -0.0003(14) 0.0066(13) -0.0022(13)
O302 0.0377(17) 0.056(2) 0.0447(19) -0.0197(15) 0.0169(14) -0.0031(14)
O303 0.0213(14) 0.0467(17) 0.0345(16) -0.0058(12) 0.0112(12) 0.0009(12)
O307 0.0258(15) 0.0351(16) 0.0410(17) 0.0068(12) 0.0052(12) 0.0005(12)
O315 0.0240(14) 0.0351(15) 0.0378(16) -0.0074(12) 0.0119(12) 0.0000(11)
O319 0.0374(17) 0.0356(16) 0.0460(18) -0.0044(13) 0.0145(14) -0.0062(13)
O320 0.051(2) 0.0452(18) 0.0461(19) 0.0017(14) 0.0268(16) 0.0022(15)
O327 0.0267(15) 0.0357(16) 0.0447(18) 0.0042(12) 0.0149(13) -0.0012(12)
O329 0.0240(14) 0.0405(16) 0.0299(15) 0.0019(12) 0.0097(11) -0.0033(12)
C301 0.023(2) 0.039(2) 0.025(2) -0.0034(16) 0.0044(16) -0.0020(16)
C302 0.025(2) 0.039(2) 0.034(2) -0.0019(18) 0.0106(17) 0.0001(17)
C304 0.028(2) 0.044(2) 0.038(2) -0.0028(18) 0.0167(18) 0.0049(18)
C305 0.021(2) 0.038(2) 0.036(2) 0.0025(17) 0.0125(17) 0.0040(16)
C306 0.025(2) 0.033(2) 0.042(2) 0.0001(17) 0.0112(18) -0.0046(17)
C308 0.023(2) 0.039(2) 0.043(3) 0.0062(18) 0.0073(18) -0.0001(17)
C309 0.026(2) 0.035(2) 0.034(2) 0.0041(17) 0.0072(17) -0.0048(17)
C310 0.043(3) 0.037(2) 0.037(2) 0.0069(18) 0.014(2) 0.0002(19)
C311 0.052(3) 0.047(3) 0.038(3) 0.005(2) 0.021(2) -0.004(2)
C312 0.036(2) 0.042(2) 0.033(2) -0.0037(18) 0.0171(18) -0.0024(19)
C313 0.0219(19) 0.037(2) 0.027(2) 0.0009(16) 0.0056(16) -0.0057(16)
C314 0.0219(19) 0.037(2) 0.034(2) -0.0015(17) 0.0105(16) 0.0005(16)
C316 0.023(2) 0.035(2) 0.045(3) -0.0073(18) 0.0106(18) -0.0040(16)
C317 0.027(2) 0.039(2) 0.031(2) -0.0016(17) 0.0041(17) -0.0026(17)
C318 0.036(2) 0.037(2) 0.045(3) -0.0002(19) 0.002(2) -0.0019(19)
C320 0.024(2) 0.037(2) 0.033(2) 0.0001(17) 0.0038(17) -0.0009(17)
C321 0.021(2) 0.043(2) 0.029(2) -0.0051(17) 0.0061(16) -0.0049(17)
C322 0.024(2) 0.044(2) 0.032(2) -0.0050(17) 0.0074(17) 0.0002(17)
C323 0.025(2) 0.049(3) 0.033(2) -0.0031(18) 0.0122(17) -0.0006(18)
C324 0.029(2) 0.051(3) 0.036(2) -0.0010(19) 0.0118(18) -0.0075(19)
C325 0.026(2) 0.033(2) 0.041(2) -0.0047(17) 0.0082(18) -0.0015(17)
C326 0.026(2) 0.041(2) 0.036(2) 0.0025(17) 0.0133(17) 0.0036(17)
C330 0.031(2) 0.043(2) 0.027(2) -0.0026(17) 0.0106(17) -0.0006(18)
C331 0.029(2) 0.043(2) 0.052(3) 0.004(2) 0.023(2) 0.0081(18)
C332 0.025(2) 0.045(3) 0.069(3) 0.004(2) 0.005(2) -0.002(2)
C333 0.033(2) 0.035(2) 0.039(2) -0.0028(18) 0.0049(18) -0.0036(18)
C334 0.038(2) 0.038(2) 0.053(3) 0.003(2) 0.006(2) -0.0006(19)

loop_
_atom_type_symbol
_atom_type_description
_atom_type_scat_dispersion_real
_atom_type_scat_dispersion_imag
_atom_type_scat_source
C C 0.0033 0.0016 'International Tables Vol C Tables 4.2.6.8 and 6.1.1.4'
H H 0.0000 0.0000 'International Tables Vol C Tables 4.2.6.8 and 6.1.1.4'
N N 0.0061 0.0033 'International Tables Vol C Tables 4.2.6.8 and 6.1.1.4'
O O 0.0106 0.0060 'International Tables Vol C Tables 4.2.6.8 and 6.1.1.4'

loop_
_geom_angle_atom_site_label_1
_geom_angle_atom_site_label_2
_geom_angle_atom_site_label_3
_geom_angle
C402 O401 C403 112.3(7)
C402 C401 H40A 109.5
C402 C401 H40B 109.5
H40A C401 H40B 109.5
C402 C401 H40C 109.5
H40A C401 H40C 109.5
H40B C401 H40C 109.5
O401 C402 C401 106.8(6)
O401 C402 H40D 110.4
C401 C402 H40D 110.4
O401 C402 H40E 110.4
C401 C402 H40E 110.4
H40D C402 H40E 108.6
O401 C403 C404 107.6(8)
O401 C403 H40F 110.2
C404 C403 H40F 110.2
O401 C403 H40G 110.2
C404 C403 H40G 110.2
H40F C403 H40G 108.5
C403 C404 H40H 109.5
C403 C404 H40I 109.5
H40H C404 H40I 109.5
C403 C404 H40J 109.5
H40H C404 H40J 109.5
H40I C404 H40J 109.5
C503 O501 C502 114.6(7)
C502 C501 H50A 109.5
C502 C501 H50B 109.5
H50A C501 H50B 109.5
C502 C501 H50C 109.5
H50A C501 H50C 109.5
H50B C501 H50C 109.5
O501 C502 C501 106.0(5)
O501 C502 H50D 110.5
C501 C502 H50D 110.5
O501 C502 H50E 110.5
C501 C502 H50E 110.5
H50D C502 H50E 108.7
O501 C503 C504 109.3(8)
O501 C503 H50F 109.8
C504 C503 H50F 109.8
O501 C503 H50G 109.8
C504 C503 H50G 109.8
H50F C503 H50G 108.3
C503 C504 H50H 109.5
C503 C504 H50I 109.5
H50H C504 H50I 109.5
C503 C504 H50J 109.5
H50H C504 H50J 109.5
H50I C504 H50J 109.5
C9 N28 C13 118.8(3)
C2 O3 C4 113.9(3)
C8 O7 C6 113.1(3)
C14 O15 C16 113.8(3)
C20 O19 C18 119.1(3)
C8 O27 C26 114.7(3)
C14 O29 C30 112.3(3)
C25 C1 C21 120.3(4)
C25 C1 C2 115.8(4)
C21 C1 C2 123.9(4)
O2 C2 O3 124.0(4)
O2 C2 C1 124.1(4)
O3 C2 C1 111.8(3)
O3 C4 C5 109.2(3)
O3 C4 H4A 109.8
C5 C4 H4A 109.8
O3 C4 H4B 109.8
C5 C4 H4B 109.8
H4A C4 H4B 108.3
C4 C5 C6 110.5(3)
C4 C5 C26 112.0(3)
C6 C5 C26 106.2(3)
C4 C5 C31 107.2(3)
C6 C5 C31 110.6(3)
C26 C5 C31 110.3(3)
O7 C6 C5 109.9(3)
O7 C6 H6A 109.7
C5 C6 H6A 109.7
O7 C6 H6B 109.7
C5 C6 H6B 109.7
H6A C6 H6B 108.2
O7 C8 O27 111.4(3)
O7 C8 C32 106.2(3)
O27 C8 C32 106.7(3)
O7 C8 C9 110.6(3)
O27 C8 C9 112.1(3)
C32 C8 C9 109.6(3)
N28 C9 C10 122.6(4)
N28 C9 C8 114.6(3)
C10 C9 C8 122.6(4)
C9 C10 C11 118.4(4)
C9 C10 H10 120.8
C11 C10 H10 120.8
C12 C11 C10 119.4(4)
C12 C11 H11 120.3
C10 C11 H11 120.3
C11 C12 C13 118.7(4)
C11 C12 H12 120.6
C13 C12 H12 120.6
N28 C13 C12 122.0(4)
N28 C13 C14 115.1(3)
C12 C13 C14 122.8(4)
O29 C14 O15 110.8(3)
O29 C14 C34 105.8(3)
O15 C14 C34 106.1(3)
O29 C14 C13 111.4(3)
O15 C14 C13 111.7(3)
C34 C14 C13 110.8(3)
O15 C16 C17 111.2(3)
O15 C16 H16A 109.4
C17 C16 H16A 109.4
O15 C16 H16B 109.4
C17 C16 H16B 109.4
H16A C16 H16B 108.0
C30 C17 C18 110.1(4)
C30 C17 C16 107.0(3)
C18 C17 C16 110.8(3)
C30 C17 C33 111.0(3)
C18 C17 C33 107.1(3)
C16 C17 C33 111.0(4)
O19 C18 C17 112.7(3)
O19 C18 H18A 109.1
C17 C18 H18A 109.1
O19 C18 H18B 109.1
C17 C18 H18B 109.1
H18A C18 H18B 107.8
O20 C20 O19 124.0(4)
O20 C20 C21 124.3(4)
O19 C20 C21 111.6(3)
C22 C21 C1 118.8(4)
C22 C21 C20 119.8(4)
C1 C21 C20 120.9(4)
C23 C22 C21 120.9(4)
C23 C22 H22 119.6
C21 C22 H22 119.6
C24 C23 C22 119.9(4)
C24 C23 H23 120.1
C22 C23 H23 120.1
C23 C24 C25 120.4(4)
C23 C24 H24 119.8
C25 C24 H24 119.8
C24 C25 C1 119.8(4)
C24 C25 H25 120.1
C1 C25 H25 120.1
O27 C26 C5 111.6(3)
O27 C26 H26A 109.3
C5 C26 H26A 109.3
O27 C26 H26B 109.3
C5 C26 H26B 109.3
H26A C26 H26B 108.0
O29 C30 C17 110.0(3)
O29 C30 H30A 109.7
C17 C30 H30A 109.7
O29 C30 H30B 109.7
C17 C30 H30B 109.7
H30A C30 H30B 108.2
C5 C31 H31A 109.5
C5 C31 H31B 109.5
H31A C31 H31B 109.5
C5 C31 H31C 109.5
H31A C31 H31C 109.5
H31B C31 H31C 109.5
C8 C32 H32A 109.5
C8 C32 H32B 109.5
H32A C32 H32B 109.5
C8 C32 H32C 109.5
H32A C32 H32C 109.5
H32B C32 H32C 109.5
C17 C33 H33A 109.5
C17 C33 H33B 109.5
H33A C33 H33B 109.5
C17 C33 H33C 109.5
H33A C33 H33C 109.5
H33B C33 H33C 109.5
C14 C34 H34A 109.5
C14 C34 H34B 109.5
H34A C34 H34B 109.5
C14 C34 H34C 109.5
H34A C34 H34C 109.5
H34B C34 H34C 109.5
C109 N128 C113 119.1(3)
C102 O103 C104 114.0(3)
C108 O107 C106 114.5(3)
C114 O115 C116 113.5(3)
C120 O119 C118 119.6(3)
C108 O127 C126 113.0(3)
C114 O129 C130 112.5(3)
C121 C101 C125 120.0(3)
C121 C101 C102 123.8(4)
C125 C101 C102 116.1(4)
O102 C102 O103 124.7(4)
O102 C102 C101 124.1(4)
O103 C102 C101 110.9(3)
O103 C104 C105 109.9(3)
O103 C104 H10A 109.7
C105 C104 H10A 109.7
O103 C104 H10B 109.7
C105 C104 H10B 109.7
H10A C104 H10B 108.2
C104 C105 C106 111.0(3)
C104 C105 C126 111.9(3)
C106 C105 C126 106.1(3)
C104 C105 C131 106.9(3)
C106 C105 C131 111.6(3)
C126 C105 C131 109.3(3)
O107 C106 C105 112.2(3)
O107 C106 H10C 109.2
C105 C106 H10C 109.2
O107 C106 H10D 109.2
C105 C106 H10D 109.2
H10C C106 H10D 107.9
O107 C108 O127 111.8(3)
O107 C108 C132 105.9(3)
O127 C108 C132 105.9(3)
O107 C108 C109 113.0(3)
O127 C108 C109 110.1(3)
C132 C108 C109 109.8(3)
N128 C109 C110 122.6(4)
N128 C109 C108 114.4(3)
C110 C109 C108 122.9(4)
C111 C110 C109 118.0(4)
C111 C110 H110 121.0
C109 C110 H110 121.0
C112 C111 C110 119.6(4)
C112 C111 H111 120.2
C110 C111 H111 120.2
C111 C112 C113 118.8(4)
C111 C112 H112 120.6
C113 C112 H112 120.6
N128 C113 C112 121.8(4)
N128 C113 C114 114.8(3)
C112 C113 C114 123.4(4)
O129 C114 O115 111.0(3)
O129 C114 C133 106.2(3)
O115 C114 C133 106.0(3)
O129 C114 C113 111.5(3)
O115 C114 C113 111.1(3)
C133 C114 C113 111.0(3)
O115 C116 C117 111.7(3)
O115 C116 H11A 109.3
C117 C116 H11A 109.3
O115 C116 H11B 109.3
C117 C116 H11B 109.3
H11A C116 H11B 107.9
C118 C117 C130 110.7(4)
C118 C117 C116 109.8(3)
C130 C117 C116 107.1(3)
C118 C117 C134 107.3(3)
C130 C117 C134 110.5(3)
C116 C117 C134 111.4(3)
O119 C118 C117 113.2(3)
O119 C118 H11C 108.9
C117 C118 H11C 108.9
O119 C118 H11D 108.9
C117 C118 H11D 108.9
H11C C118 H11D 107.7
O120 C120 O119 123.4(4)
O120 C120 C121 124.9(4)
O119 C120 C121 111.6(3)
C122 C121 C101 119.1(4)
C122 C121 C120 119.2(4)
C101 C121 C120 121.0(3)
C123 C122 C121 120.8(4)
C123 C122 H122 119.6
C121 C122 H122 119.6
C124 C123 C122 119.8(4)
C124 C123 H123 120.1
C122 C123 H123 120.1
C123 C124 C125 120.2(4)
C123 C124 H124 119.9
C125 C124 H124 119.9
C124 C125 C101 120.0(4)
C124 C125 H125 120.0
C101 C125 H125 120.0
O127 C126 C105 108.9(3)
O127 C126 H12A 109.9
C105 C126 H12A 109.9
O127 C126 H12B 109.9
C105 C126 H12B 109.9
H12A C126 H12B 108.3
O129 C130 C117 110.4(3)
O129 C130 H13A 109.6
C117 C130 H13A 109.6
O129 C130 H13B 109.6
C117 C130 H13B 109.6
H13A C130 H13B 108.1
C105 C131 H13C 109.5
C105 C131 H13D 109.5
H13C C131 H13D 109.5
C105 C131 H13E 109.5
H13C C131 H13E 109.5
H13D C131 H13E 109.5
C108 C132 H13F 109.5
C108 C132 H13G 109.5
H13F C132 H13G 109.5
C108 C132 H13H 109.5
H13F C132 H13H 109.5
H13G C132 H13H 109.5
C114 C133 H13I 109.5
C114 C133 H13J 109.5
H13I C133 H13J 109.5
C114 C133 H13K 109.5
H13I C133 H13K 109.5
H13J C133 H13K 109.5
C117 C134 H13L 109.5
C117 C134 H13M 109.5
H13L C134 H13M 109.5
C117 C134 H13N 109.5
H13L C134 H13N 109.5
H13M C134 H13N 109.5
C213 N228 C209 118.3(3)
C202 O203 C204 115.0(3)
C208 O207 C206 113.5(3)
C214 O215 C216 113.6(3)
C220 O219 C218 119.3(3)
C208 O227 C226 115.0(3)
C214 O229 C230 111.9(3)
C225 C201 C221 119.6(4)
C225 C201 C202 116.2(4)
C221 C201 C202 124.1(4)
O202 C202 O203 123.7(4)
O202 C202 C201 124.4(4)
O203 C202 C201 111.7(3)
O203 C204 C205 109.9(3)
O203 C204 H20A 109.7
C205 C204 H20A 109.7
O203 C204 H20B 109.7
C205 C204 H20B 109.7
H20A C204 H20B 108.2
C206 C205 C204 111.7(3)
C206 C205 C226 106.4(3)
C204 C205 C226 110.4(3)
C206 C205 C231 110.3(3)
C204 C205 C231 106.7(3)
C226 C205 C231 111.3(3)
O207 C206 C205 108.8(3)
O207 C206 H20C 109.9
C205 C206 H20C 109.9
O207 C206 H20D 109.9
C205 C206 H20D 109.9
H20C C206 H20D 108.3
O227 C208 O207 111.9(3)
O227 C208 C232 106.5(3)
O207 C208 C232 106.3(3)
O227 C208 C209 111.8(3)
O207 C208 C209 110.4(3)
C232 C208 C209 109.8(3)
N228 C209 C210 122.9(4)
N228 C209 C208 113.5(3)
C210 C209 C208 123.6(4)
C209 C210 C211 118.4(4)
C209 C210 H210 120.8
C211 C210 H210 120.8
C212 C211 C210 119.1(4)
C212 C211 H211 120.4
C210 C211 H211 120.4
C211 C212 C213 118.6(4)
C211 C212 H212 120.7
C213 C212 H212 120.7
N228 C213 C212 122.6(4)
N228 C213 C214 115.0(3)
C212 C213 C214 122.4(3)
O229 C214 O215 110.4(3)
O229 C214 C233 107.0(3)
O215 C214 C233 106.1(3)
O229 C214 C213 110.5(3)
O215 C214 C213 112.0(3)
C233 C214 C213 110.7(3)
O215 C216 C217 111.8(3)
O215 C216 H21A 109.3
C217 C216 H21A 109.3
O215 C216 H21B 109.3
C217 C216 H21B 109.3
H21A C216 H21B 107.9
C230 C217 C218 111.2(4)
C230 C217 C234 110.3(3)
C218 C217 C234 107.7(3)
C230 C217 C216 106.9(3)
C218 C217 C216 110.0(3)
C234 C217 C216 110.8(3)
O219 C218 C217 112.7(3)
O219 C218 H21C 109.1
C217 C218 H21C 109.1
O219 C218 H21D 109.1
C217 C218 H21D 109.1
H21C C218 H21D 107.8
O220 C220 O219 124.3(4)
O220 C220 C221 124.2(4)
O219 C220 C221 111.4(3)
C201 C221 C222 119.3(4)
C201 C221 C220 121.1(4)
C222 C221 C220 119.1(4)
C223 C222 C221 120.9(4)
C223 C222 H222 119.5
C221 C222 H222 119.5
C224 C223 C222 119.2(4)
C224 C223 H223 120.4
C222 C223 H223 120.4
C223 C224 C225 120.7(4)
C223 C224 H224 119.7
C225 C224 H224 119.7
C201 C225 C224 120.2(4)
C201 C225 H225 119.9
C224 C225 H225 119.9
O227 C226 C205 111.6(3)
O227 C226 H22A 109.3
C205 C226 H22A 109.3
O227 C226 H22B 109.3
C205 C226 H22B 109.3
H22A C226 H22B 108.0
O229 C230 C217 111.2(3)
O229 C230 H23A 109.4
C217 C230 H23A 109.4
O229 C230 H23B 109.4
C217 C230 H23B 109.4
H23A C230 H23B 108.0
C205 C231 H23C 109.5
C205 C231 H23D 109.5
H23C C231 H23D 109.5
C205 C231 H23E 109.5
H23C C231 H23E 109.5
H23D C231 H23E 109.5
C208 C232 H23F 109.5
C208 C232 H23G 109.5
H23F C232 H23G 109.5
C208 C232 H23H 109.5
H23F C232 H23H 109.5
H23G C232 H23H 109.5
C214 C233 H23I 109.5
C214 C233 H23J 109.5
H23I C233 H23J 109.5
C214 C233 H23K 109.5
H23I C233 H23K 109.5
H23J C233 H23K 109.5
C217 C234 H23L 109.5
C217 C234 H23M 109.5
H23L C234 H23M 109.5
C217 C234 H23N 109.5
H23L C234 H23N 109.5
H23M C234 H23N 109.5
C313 N328 C309 118.2(3)
C302 O303 C304 114.6(3)
C308 O307 C306 114.6(3)
C314 O315 C316 113.5(3)
C320 O319 C318 118.6(3)
C308 O327 C326 113.2(3)
C314 O329 C330 112.7(3)
C321 C301 C325 119.5(4)
C321 C301 C302 124.0(4)
C325 C301 C302 116.5(4)
O302 C302 O303 123.9(4)
O302 C302 C301 124.2(4)
O303 C302 C301 111.7(3)
O303 C304 C305 110.7(3)
O303 C304 H30C 109.5
C305 C304 H30C 109.5
O303 C304 H30D 109.5
C305 C304 H30D 109.5
H30C C304 H30D 108.1
C304 C305 C331 107.0(3)
C304 C305 C326 110.4(3)
C331 C305 C326 110.3(3)
C304 C305 C306 111.6(3)
C331 C305 C306 111.7(3)
C326 C305 C306 105.8(3)
O307 C306 C305 111.6(3)
O307 C306 H30E 109.3
C305 C306 H30E 109.3
O307 C306 H30F 109.3
C305 C306 H30F 109.3
H30E C306 H30F 108.0
O307 C308 O327 111.1(3)
O307 C308 C332 106.3(3)
O327 C308 C332 106.2(3)
O307 C308 C309 112.5(3)
O327 C308 C309 110.7(3)
C332 C308 C309 109.8(4)
N328 C309 C310 123.1(4)
N328 C309 C308 114.5(3)
C310 C309 C308 122.2(4)
C311 C310 C309 118.2(4)
C311 C310 H310 120.9
C309 C310 H310 120.9
C310 C311 C312 119.5(4)
C310 C311 H311 120.3
C312 C311 H311 120.3
C313 C312 C311 118.1(4)
C313 C312 H312 120.9
C311 C312 H312 120.9
N328 C313 C312 122.9(4)
N328 C313 C314 114.9(3)
C312 C313 C314 122.1(4)
O329 C314 O315 110.8(3)
O329 C314 C333 106.1(3)
O315 C314 C333 106.0(3)
O329 C314 C313 111.5(3)
O315 C314 C313 111.3(3)
C333 C314 C313 110.8(3)
O315 C316 C317 110.6(3)
O315 C316 H31D 109.5
C317 C316 H31D 109.5
O315 C316 H31E 109.5
C317 C316 H31E 109.5
H31D C316 H31E 108.1
C318 C317 C330 109.8(4)
C318 C317 C334 107.8(3)
C330 C317 C334 110.3(3)
C318 C317 C316 110.8(3)
C330 C317 C316 106.5(3)
C334 C317 C316 111.6(4)
O319 C318 C317 112.7(3)
O319 C318 H31F 109.0
C317 C318 H31F 109.0
O319 C318 H31G 109.0
C317 C318 H31G 109.0
H31F C318 H31G 107.8
O320 C320 O319 124.1(4)
O320 C320 C321 124.8(4)
O319 C320 C321 111.0(3)
C301 C321 C322 119.1(4)
C301 C321 C320 120.8(4)
C322 C321 C320 119.8(4)
C323 C322 C321 120.7(4)
C323 C322 H322 119.7
C321 C322 H322 119.7
C322 C323 C324 119.9(4)
C322 C323 H323 120.1
C324 C323 H323 120.1
C325 C324 C323 120.0(4)
C325 C324 H324 120.0
C323 C324 H324 120.0
C324 C325 C301 120.9(4)
C324 C325 H325 119.6
C301 C325 H325 119.6
O327 C326 C305 109.3(3)
O327 C326 H32D 109.8
C305 C326 H32D 109.8
O327 C326 H32E 109.8
C305 C326 H32E 109.8
H32D C326 H32E 108.3
O329 C330 C317 110.1(3)
O329 C330 H33P 109.6
C317 C330 H33P 109.6
O329 C330 H33Q 109.6
C317 C330 H33Q 109.6
H33P C330 H33Q 108.2
C305 C331 H33D 109.5
C305 C331 H33E 109.5
H33D C331 H33E 109.5
C305 C331 H33F 109.5
H33D C331 H33F 109.5
H33E C331 H33F 109.5
C308 C332 H33G 109.5
C308 C332 H33H 109.5
H33G C332 H33H 109.5
C308 C332 H33I 109.5
H33G C332 H33I 109.5
H33H C332 H33I 109.5
C314 C333 H33J 109.5
C314 C333 H33K 109.5
H33J C333 H33K 109.5
C314 C333 H33L 109.5
H33J C333 H33L 109.5
H33K C333 H33L 109.5
C317 C334 H33M 109.5
C317 C334 H33N 109.5
H33M C334 H33N 109.5
C317 C334 H33O 109.5
H33M C334 H33O 109.5
H33N C334 H33O 109.5

loop_
_geom_bond_atom_site_label_1
_geom_bond_atom_site_label_2
_geom_bond_distance
O401 C402 1.445(9)
O401 C403 1.481(11)
C401 C402 1.532(12)
C401 H40A 0.9600
C401 H40B 0.9600
C401 H40C 0.9600
C402 H40D 0.9700
C402 H40E 0.9700
C403 C404 1.576(13)
C403 H40F 0.9700
C403 H40G 0.9700
C404 H40H 0.9600
C404 H40I 0.9600
C404 H40J 0.9600
O501 C503 1.451(10)
O501 C502 1.474(9)
C501 C502 1.494(11)
C501 H50A 0.9600
C501 H50B 0.9600
C501 H50C 0.9600
C502 H50D 0.9700
C502 H50E 0.9700
C503 C504 1.545(14)
C503 H50F 0.9700
C503 H50G 0.9700
C504 H50H 0.9600
C504 H50I 0.9600
C504 H50J 0.9600
N28 C9 1.333(5)
N28 C13 1.340(5)
O2 C2 1.197(5)
O3 C2 1.350(5)
O3 C4 1.457(4)
O7 C8 1.411(5)
O7 C6 1.436(4)
O15 C14 1.422(4)
O15 C16 1.429(4)
O19 C20 1.343(5)
O19 C18 1.454(5)
O20 C20 1.215(5)
O27 C8 1.413(5)
O27 C26 1.440(4)
O29 C14 1.414(4)
O29 C30 1.434(5)
C1 C25 1.396(5)
C1 C21 1.396(6)
C1 C2 1.502(5)
C4 C5 1.516(5)
C4 H4A 0.9700
C4 H4B 0.9700
C5 C6 1.520(6)
C5 C26 1.530(5)
C5 C31 1.540(5)
C6 H6A 0.9700
C6 H6B 0.9700
C8 C32 1.517(5)
C8 C9 1.541(5)
C9 C10 1.382(5)
C10 C11 1.386(6)
C10 H10 0.9300
C11 C12 1.375(6)
C11 H11 0.9300
C12 C13 1.390(5)
C12 H12 0.9300
C13 C14 1.529(5)
C14 C34 1.518(5)
C16 C17 1.533(6)
C16 H16A 0.9700
C16 H16B 0.9700
C17 C30 1.522(5)
C17 C18 1.532(5)
C17 C33 1.540(6)
C18 H18A 0.9700
C18 H18B 0.9700
C20 C21 1.483(6)
C21 C22 1.396(5)
C22 C23 1.388(6)
C22 H22 0.9300
C23 C24 1.379(6)
C23 H23 0.9300
C24 C25 1.391(6)
C24 H24 0.9300
C25 H25 0.9300
C26 H26A 0.9700
C26 H26B 0.9700
C30 H30A 0.9700
C30 H30B 0.9700
C31 H31A 0.9600
C31 H31B 0.9600
C31 H31C 0.9600
C32 H32A 0.9600
C32 H32B 0.9600
C32 H32C 0.9600
C33 H33A 0.9600
C33 H33B 0.9600
C33 H33C 0.9600
C34 H34A 0.9600
C34 H34B 0.9600
C34 H34C 0.9600
N128 C109 1.337(5)
N128 C113 1.341(5)
O102 C102 1.199(5)
O103 C102 1.345(4)
O103 C104 1.455(4)
O107 C108 1.413(5)
O107 C106 1.442(5)
O115 C114 1.419(5)
O115 C116 1.436(5)
O119 C120 1.345(5)
O119 C118 1.447(5)
O120 C120 1.205(5)
O127 C108 1.417(5)
O127 C126 1.435(5)
O129 C114 1.407(5)
O129 C130 1.424(5)
C101 C121 1.396(6)
C101 C125 1.400(5)
C101 C102 1.507(5)
C104 C105 1.523(5)
C104 H10A 0.9700
C104 H10B 0.9700
C105 C106 1.522(5)
C105 C126 1.530(5)
C105 C131 1.535(5)
C106 H10C 0.9700
C106 H10D 0.9700
C108 C132 1.529(5)
C108 C109 1.534(6)
C109 C110 1.389(6)
C110 C111 1.387(6)
C110 H110 0.9300
C111 C112 1.383(6)
C111 H111 0.9300
C112 C113 1.386(5)
C112 H112 0.9300
C113 C114 1.535(5)
C114 C133 1.515(5)
C116 C117 1.526(6)
C116 H11A 0.9700
C116 H11B 0.9700
C117 C118 1.523(6)
C117 C130 1.524(5)
C117 C134 1.526(5)
C118 H11C 0.9700
C118 H11D 0.9700
C120 C121 1.482(5)
C121 C122 1.396(5)
C122 C123 1.396(6)
C122 H122 0.9300
C123 C124 1.378(6)
C123 H123 0.9300
C124 C125 1.395(5)
C124 H124 0.9300
C125 H125 0.9300
C126 H12A 0.9700
C126 H12B 0.9700
C130 H13A 0.9700
C130 H13B 0.9700
C131 H13C 0.9600
C131 H13D 0.9600
C131 H13E 0.9600
C132 H13F 0.9600
C132 H13G 0.9600
C132 H13H 0.9600
C133 H13I 0.9600
C133 H13J 0.9600
C133 H13K 0.9600
C134 H13L 0.9600
C134 H13M 0.9600
C134 H13N 0.9600
N228 C213 1.332(5)
N228 C209 1.343(5)
O202 C202 1.195(5)
O203 C202 1.340(5)
O203 C204 1.459(4)
O207 C208 1.411(5)
O207 C206 1.440(4)
O215 C214 1.424(4)
O215 C216 1.439(4)
O219 C220 1.342(5)
O219 C218 1.444(5)
O220 C220 1.199(5)
O227 C208 1.410(5)
O227 C226 1.440(4)
O229 C214 1.417(5)
O229 C230 1.422(5)
C201 C225 1.389(6)
C201 C221 1.395(6)
C201 C202 1.494(5)
C204 C205 1.521(5)
C204 H20A 0.9700
C204 H20B 0.9700
C205 C206 1.517(5)
C205 C226 1.529(5)
C205 C231 1.531(5)
C206 H20C 0.9700
C206 H20D 0.9700
C208 C232 1.516(5)
C208 C209 1.543(5)
C209 C210 1.386(5)
C210 C211 1.392(6)
C210 H210 0.9300
C211 C212 1.381(6)
C211 H211 0.9300
C212 C213 1.399(5)
C212 H212 0.9300
C213 C214 1.533(5)
C214 C233 1.517(5)
C216 C217 1.535(5)
C216 H21A 0.9700
C216 H21B 0.9700
C217 C230 1.524(5)
C217 C218 1.525(6)
C217 C234 1.530(5)
C218 H21C 0.9700
C218 H21D 0.9700
C220 C221 1.499(5)
C221 C222 1.397(5)
C222 C223 1.385(5)
C222 H222 0.9300
C223 C224 1.381(6)
C223 H223 0.9300
C224 C225 1.388(6)
C224 H224 0.9300
C225 H225 0.9300
C226 H22A 0.9700
C226 H22B 0.9700
C230 H23A 0.9700
C230 H23B 0.9700
C231 H23C 0.9600
C231 H23D 0.9600
C231 H23E 0.9600
C232 H23F 0.9600
C232 H23G 0.9600
C232 H23H 0.9600
C233 H23I 0.9600
C233 H23J 0.9600
C233 H23K 0.9600
C234 H23L 0.9600
C234 H23M 0.9600
C234 H23N 0.9600
N328 C313 1.335(5)
N328 C309 1.339(5)
O302 C302 1.199(5)
O303 C302 1.344(5)
O303 C304 1.450(4)
O307 C308 1.411(5)
O307 C306 1.439(4)
O315 C314 1.427(4)
O315 C316 1.439(4)
O319 C320 1.349(5)
O319 C318 1.446(5)
O320 C320 1.199(5)
O327 C308 1.419(5)
O327 C326 1.438(5)
O329 C314 1.418(5)
O329 C330 1.433(5)
C301 C321 1.397(6)
C301 C325 1.398(5)
C301 C302 1.496(5)
C304 C305 1.518(5)
C304 H30C 0.9700
C304 H30D 0.9700
C305 C331 1.526(5)
C305 C326 1.523(5)
C305 C306 1.528(5)
C306 H30E 0.9700
C306 H30F 0.9700
C308 C332 1.516(6)
C308 C309 1.537(6)
C309 C310 1.384(6)
C310 C311 1.384(6)
C310 H310 0.9300
C311 C312 1.388(6)
C311 H311 0.9300
C312 C313 1.389(5)
C312 H312 0.9300
C313 C314 1.542(5)
C314 C333 1.512(5)
C316 C317 1.536(6)
C316 H31D 0.9700
C316 H31E 0.9700
C317 C318 1.527(5)
C317 C330 1.530(5)
C317 C334 1.532(6)
C318 H31F 0.9700
C318 H31G 0.9700
C320 C321 1.492(6)
C321 C322 1.407(5)
C322 C323 1.385(6)
C322 H322 0.9300
C323 C324 1.390(6)
C323 H323 0.9300
C324 C325 1.380(6)
C324 H324 0.9300
C325 H325 0.9300
C326 H32D 0.9700
C326 H32E 0.9700
C330 H33P 0.9700
C330 H33Q 0.9700
C331 H33D 0.9600
C331 H33E 0.9600
C331 H33F 0.9600
C332 H33G 0.9600
C332 H33H 0.9600
C332 H33I 0.9600
C333 H33J 0.9600
C333 H33K 0.9600
C333 H33L 0.9600
C334 H33M 0.9600
C334 H33N 0.9600
C334 H33O 0.9600

loop_
_geom_torsion_atom_site_label_1
_geom_torsion_atom_site_label_2
_geom_torsion_atom_site_label_3
_geom_torsion_atom_site_label_4
_geom_torsion
C403 O401 C402 C401 177.1(6)
C402 O401 C403 C404 -179.0(6)
C503 O501 C502 C501 178.9(5)
C502 O501 C503 C504 -178.6(6)
C4 O3 C2 O2 -1.0(6)
C4 O3 C2 C1 -176.4(3)
C25 C1 C2 O2 -57.6(6)
C21 C1 C2 O2 122.5(5)
C25 C1 C2 O3 117.7(4)
C21 C1 C2 O3 -62.2(5)
C2 O3 C4 C5 -177.8(3)
O3 C4 C5 C6 65.1(4)
O3 C4 C5 C26 -53.1(4)
O3 C4 C5 C31 -174.3(3)
C8 O7 C6 C5 60.7(4)
C4 C5 C6 O7 -178.6(3)
C26 C5 C6 O7 -56.8(4)
C31 C5 C6 O7 62.9(4)
C6 O7 C8 O27 -56.6(4)
C6 O7 C8 C32 -172.3(3)
C6 O7 C8 C9 68.8(4)
C26 O27 C8 O7 52.7(4)
C26 O27 C8 C32 168.2(3)
C26 O27 C8 C9 -71.8(4)
C13 N28 C9 C10 1.8(6)
C13 N28 C9 C8 178.0(3)
O7 C8 C9 N28 35.0(4)
O27 C8 C9 N28 159.9(3)
C32 C8 C9 N28 -81.9(4)
O7 C8 C9 C10 -148.9(4)
O27 C8 C9 C10 -23.9(5)
C32 C8 C9 C10 94.3(4)
N28 C9 C10 C11 -0.5(6)
C8 C9 C10 C11 -176.4(4)
C9 C10 C11 C12 -1.2(6)
C10 C11 C12 C13 1.5(6)
C9 N28 C13 C12 -1.5(5)
C9 N28 C13 C14 -179.1(3)
C11 C12 C13 N28 -0.2(6)
C11 C12 C13 C14 177.3(4)
C30 O29 C14 O15 59.0(4)
C30 O29 C14 C34 173.6(3)
C30 O29 C14 C13 -66.0(4)
C16 O15 C14 O29 -56.2(4)
C16 O15 C14 C34 -170.5(3)
C16 O15 C14 C13 68.6(4)
N28 C13 C14 O29 -31.4(4)
C12 C13 C14 O29 150.9(3)
N28 C13 C14 O15 -155.9(3)
C12 C13 C14 O15 26.4(5)
N28 C13 C14 C34 86.0(4)
C12 C13 C14 C34 -91.6(4)
C14 O15 C16 C17 54.5(4)
O15 C16 C17 C30 -52.8(4)
O15 C16 C17 C18 -172.8(3)
O15 C16 C17 C33 68.4(4)
C20 O19 C18 C17 117.5(4)
C30 C17 C18 O19 -76.9(5)
C16 C17 C18 O19 41.3(5)
C33 C17 C18 O19 162.4(4)
C18 O19 C20 O20 -13.0(6)
C18 O19 C20 C21 163.9(3)
C25 C1 C21 C22 -2.3(6)
C2 C1 C21 C22 177.6(4)
C25 C1 C21 C20 169.8(3)
C2 C1 C21 C20 -10.3(6)
O20 C20 C21 C22 157.0(4)
O19 C20 C21 C22 -19.9(5)
O20 C20 C21 C1 -15.0(6)
O19 C20 C21 C1 168.1(3)
C1 C21 C22 C23 1.2(6)
C20 C21 C22 C23 -171.0(4)
C21 C22 C23 C24 1.1(6)
C22 C23 C24 C25 -2.4(6)
C23 C24 C25 C1 1.2(6)
C21 C1 C25 C24 1.1(6)
C2 C1 C25 C24 -178.8(4)
C8 O27 C26 C5 -53.0(4)
C4 C5 C26 O27 174.0(3)
C6 C5 C26 O27 53.2(4)
C31 C5 C26 O27 -66.7(4)
C14 O29 C30 C17 -60.5(4)
C18 C17 C30 O29 175.9(3)
C16 C17 C30 O29 55.4(4)
C33 C17 C30 O29 -65.8(4)
C104 O103 C102 O102 -1.9(6)
C104 O103 C102 C101 -176.4(3)
C121 C101 C102 O102 131.3(5)
C125 C101 C102 O102 -51.4(6)
C121 C101 C102 O103 -54.1(5)
C125 C101 C102 O103 123.2(4)
C102 O103 C104 C105 -176.8(3)
O103 C104 C105 C106 -58.0(4)
O103 C104 C105 C126 60.3(4)
O103 C104 C105 C131 -180.0(3)
C108 O107 C106 C105 -52.0(4)
C104 C105 C106 O107 175.7(3)
C126 C105 C106 O107 53.9(4)
C131 C105 C106 O107 -65.2(4)
C106 O107 C108 O127 51.2(4)
C106 O107 C108 C132 166.0(3)
C106 O107 C108 C109 -73.7(4)
C126 O127 C108 O107 -56.8(4)
C126 O127 C108 C132 -171.7(3)
C126 O127 C108 C109 69.6(4)
C113 N128 C109 C110 1.7(6)
C113 N128 C109 C108 178.4(3)
O107 C108 C109 N128 161.7(3)
O127 C108 C109 N128 36.0(4)
C132 C108 C109 N128 -80.3(4)
O107 C108 C109 C110 -21.6(5)
O127 C108 C109 C110 -147.4(4)
C132 C108 C109 C110 96.4(5)
N128 C109 C110 C111 0.4(6)
C108 C109 C110 C111 -176.0(4)
C109 C110 C111 C112 -1.6(6)
C110 C111 C112 C113 0.7(6)
C109 N128 C113 C112 -2.6(6)
C109 N128 C113 C114 179.4(3)
C111 C112 C113 N128 1.4(6)
C111 C112 C113 C114 179.2(4)
C130 O129 C114 O115 59.4(4)
C130 O129 C114 C133 174.1(3)
C130 O129 C114 C113 -64.9(4)
C116 O115 C114 O129 -56.0(4)
C116 O115 C114 C133 -170.8(3)
C116 O115 C114 C113 68.6(4)
N128 C113 C114 O129 -29.9(5)
C112 C113 C114 O129 152.1(4)
N128 C113 C114 O115 -154.2(3)
C112 C113 C114 O115 27.8(5)
N128 C113 C114 C133 88.2(4)
C112 C113 C114 C133 -89.7(5)
C114 O115 C116 C117 53.7(4)
O115 C116 C117 C118 -171.9(3)
O115 C116 C117 C130 -51.5(4)
O115 C116 C117 C134 69.4(4)
C120 O119 C118 C117 122.6(4)
C130 C117 C118 O119 -73.7(5)
C116 C117 C118 O119 44.4(5)
C134 C117 C118 O119 165.6(4)
C118 O119 C120 O120 -17.0(6)
C118 O119 C120 C121 159.4(3)
C125 C101 C121 C122 -3.2(5)
C102 C101 C121 C122 174.0(3)
C125 C101 C121 C120 166.9(3)
C102 C101 C121 C120 -16.0(6)
O120 C120 C121 C122 155.0(4)
O119 C120 C121 C122 -21.4(5)
O120 C120 C121 C101 -15.1(6)
O119 C120 C121 C101 168.6(3)
C101 C121 C122 C123 1.9(6)
C120 C121 C122 C123 -168.3(3)
C121 C122 C123 C124 0.8(6)
C122 C123 C124 C125 -2.1(6)
C123 C124 C125 C101 0.8(6)
C121 C101 C125 C124 1.9(6)
C102 C101 C125 C124 -175.5(3)
C108 O127 C126 C105 61.7(4)
C104 C105 C126 O127 -179.3(3)
C106 C105 C126 O127 -58.1(4)
C131 C105 C126 O127 62.4(4)
C114 O129 C130 C117 -60.3(4)
C118 C117 C130 O129 174.3(3)
C116 C117 C130 O129 54.6(4)
C134 C117 C130 O129 -67.0(4)
C204 O203 C202 O202 -2.3(6)
C204 O203 C202 C201 -177.0(3)
C225 C201 C202 O202 -51.3(6)
C221 C201 C202 O202 130.9(5)
C225 C201 C202 O203 123.3(4)
C221 C201 C202 O203 -54.6(5)
C202 O203 C204 C205 -177.5(3)
O203 C204 C205 C206 59.7(4)
O203 C204 C205 C226 -58.5(4)
O203 C204 C205 C231 -179.6(3)
C208 O207 C206 C205 61.1(4)
C204 C205 C206 O207 -178.5(3)
C226 C205 C206 O207 -58.0(4)
C231 C205 C206 O207 62.9(4)
C226 O227 C208 O207 50.7(4)
C226 O227 C208 C232 166.4(3)
C226 O227 C208 C209 -73.7(4)
C206 O207 C208 O227 -55.8(4)
C206 O207 C208 C232 -171.6(3)
C206 O207 C208 C209 69.4(4)
C213 N228 C209 C210 1.8(6)
C213 N228 C209 C208 179.8(3)
O227 C208 C209 N228 163.0(3)
O207 C208 C209 N228 37.7(4)
C232 C208 C209 N228 -79.1(4)
O227 C208 C209 C210 -19.0(5)
O207 C208 C209 C210 -144.3(4)
C232 C208 C209 C210 98.9(4)
N228 C209 C210 C211 -0.7(6)
C208 C209 C210 C211 -178.5(4)
C209 C210 C211 C212 -0.2(6)
C210 C211 C212 C213 0.0(6)
C209 N228 C213 C212 -1.9(6)
C209 N228 C213 C214 -179.5(3)
C211 C212 C213 N228 1.1(6)
C211 C212 C213 C214 178.5(4)
C230 O229 C214 O215 60.3(4)
C230 O229 C214 C233 175.3(3)
C230 O229 C214 C213 -64.1(4)
C216 O215 C214 O229 -56.9(4)
C216 O215 C214 C233 -172.4(3)
C216 O215 C214 C213 66.7(4)
N228 C213 C214 O229 -31.0(4)
C212 C213 C214 O229 151.5(3)
N228 C213 C214 O215 -154.5(3)
C212 C213 C214 O215 28.0(5)
N228 C213 C214 C233 87.4(4)
C212 C213 C214 C233 -90.2(4)
C214 O215 C216 C217 53.6(4)
O215 C216 C217 C230 -50.3(4)
O215 C216 C217 C218 -171.1(3)
O215 C216 C217 C234 70.0(4)
C220 O219 C218 C217 124.5(4)
C230 C217 C218 O219 -74.8(5)
C234 C217 C218 O219 164.3(4)
C216 C217 C218 O219 43.4(5)
C218 O219 C220 O220 -17.1(6)
C218 O219 C220 C221 159.4(3)
C225 C201 C221 C222 -2.9(6)
C202 C201 C221 C222 174.9(4)
C225 C201 C221 C220 168.6(4)
C202 C201 C221 C220 -13.6(6)
O220 C220 C221 C201 -16.9(6)
O219 C220 C221 C201 166.6(3)
O220 C220 C221 C222 154.6(4)
O219 C220 C221 C222 -21.9(5)
C201 C221 C222 C223 2.1(6)
C220 C221 C222 C223 -169.5(4)
C221 C222 C223 C224 0.1(6)
C222 C223 C224 C225 -1.6(6)
C221 C201 C225 C224 1.4(6)
C202 C201 C225 C224 -176.6(4)
C223 C224 C225 C201 0.9(6)
C208 O227 C226 C205 -51.8(4)
C206 C205 C226 O227 54.0(4)
C204 C205 C226 O227 175.4(3)
C231 C205 C226 O227 -66.2(4)
C214 O229 C230 C217 -60.9(4)
C218 C217 C230 O229 174.1(3)
C234 C217 C230 O229 -66.5(4)
C216 C217 C230 O229 54.1(4)
C304 O303 C302 O302 -1.1(6)
C304 O303 C302 C301 -176.1(3)
C321 C301 C302 O302 124.5(5)
C325 C301 C302 O302 -55.5(6)
C321 C301 C302 O303 -60.5(5)
C325 C301 C302 O303 119.5(4)
C302 O303 C304 C305 -178.2(3)
O303 C304 C305 C331 -175.8(3)
O303 C304 C305 C326 64.1(4)
O303 C304 C305 C306 -53.3(4)
C308 O307 C306 C305 -53.9(4)
C304 C305 C306 O307 174.7(3)
C331 C305 C306 O307 -65.6(4)
C326 C305 C306 O307 54.5(4)
C306 O307 C308 O327 52.7(4)
C306 O307 C308 C332 167.8(3)
C306 O307 C308 C309 -72.0(4)
C326 O327 C308 O307 -56.7(4)
C326 O327 C308 C332 -171.8(3)
C326 O327 C308 C309 69.0(4)
C313 N328 C309 C310 1.4(6)
C313 N328 C309 C308 176.7(3)
O307 C308 C309 N328 158.2(3)
O327 C308 C309 N328 33.3(5)
C332 C308 C309 N328 -83.7(4)
O307 C308 C309 C310 -26.5(5)
O327 C308 C309 C310 -151.4(4)
C332 C308 C309 C310 91.6(5)
N328 C309 C310 C311 -0.2(6)
C308 C309 C310 C311 -175.1(4)
C309 C310 C311 C312 -0.1(6)
C310 C311 C312 C313 -0.9(6)
C309 N328 C313 C312 -2.5(5)
C309 N328 C313 C314 -179.2(3)
C311 C312 C313 N328 2.2(6)
C311 C312 C313 C314 178.7(4)
C330 O329 C314 O315 58.1(4)
C330 O329 C314 C333 172.7(3)
C330 O329 C314 C313 -66.5(4)
C316 O315 C314 O329 -56.1(4)
C316 O315 C314 C333 -170.8(3)
C316 O315 C314 C313 68.7(4)
N328 C313 C314 O329 -29.2(4)
C312 C313 C314 O329 154.1(3)
N328 C313 C314 O315 -153.6(3)
C312 C313 C314 O315 29.7(5)
N328 C313 C314 C333 88.7(4)
C312 C313 C314 C333 -88.0(4)
C314 O315 C316 C317 55.9(4)
O315 C316 C317 C318 -173.8(3)
O315 C316 C317 C330 -54.4(4)
O315 C316 C317 C334 66.0(4)
C320 O319 C318 C317 118.9(4)
C330 C317 C318 O319 -76.8(5)
C334 C317 C318 O319 162.9(4)
C316 C317 C318 O319 40.5(5)
C318 O319 C320 O320 -13.6(6)
C318 O319 C320 C321 162.8(3)
C325 C301 C321 C322 -3.6(6)
C302 C301 C321 C322 176.5(4)
C325 C301 C321 C320 169.2(4)
C302 C301 C321 C320 -10.8(6)
O320 C320 C321 C301 -16.4(6)
O319 C320 C321 C301 167.2(3)
O320 C320 C321 C322 156.3(4)
O319 C320 C321 C322 -20.1(5)
C301 C321 C322 C323 2.7(6)
C320 C321 C322 C323 -170.1(4)
C321 C322 C323 C324 -0.3(6)
C322 C323 C324 C325 -1.3(6)
C323 C324 C325 C301 0.4(6)
C321 C301 C325 C324 2.0(6)
C302 C301 C325 C324 -178.0(4)
C308 O327 C326 C305 61.2(4)
C304 C305 C326 O327 -178.7(3)
C331 C305 C326 O327 63.2(4)
C306 C305 C326 O327 -57.8(4)
C314 O329 C330 C317 -60.1(4)
C318 C317 C330 O329 176.5(3)
C334 C317 C330 O329 -64.8(4)
C316 C317 C330 O329 56.4(4)
